data_1567354
loop_
_publ_author_name
'Chodkiewicz, Michal L.'
'Gajda, Roman'
'Lavina, Barbara'
'Tkachev, Sergey'
'Prakapenka, Vitali B.'
'Dera, Przemyslaw'
'Wozniak, Krzysztof'

_publ_section_title
;
 Accurate crystal structure of ice VI from X-ray diffraction with
 Hirshfeld atom refinement
;
_journal_issue 5
_journal_name_full IUCrJ
_journal_page_first
;
;
_journal_paper_doi 10.1107/S2052252522006662
_journal_volume 9
_journal_year 2022
_chemical_formula_moiety 'H2 O'
_chemical_formula_sum 'H2 O'
_chemical_formula_weight 18.015
_space_group_crystal_system tetragonal
_space_group_IT_number 137
_space_group_name_Hall '-P 4ac 2a'
_space_group_name_H-M_alt 'P 42/n m c :2'
_symmetry_Int_Tables_number 137
_audit_creation_date 2022-03-16
_audit_creation_method
;
Olex2 1.5
(compiled 2021.12.09 svn.r5202d8cf for OlexSys, GUI svn.r6439)
;
_cell_angle_alpha 90
_cell_angle_beta 90
_cell_angle_gamma 90
_cell_formula_units_Z 10
_cell_length_a 6.1737(5)
_cell_length_b 6.1737(5)
_cell_length_c 5.6843(3)
_cell_measurement_reflns_used 1312
_cell_measurement_temperature 293(2)
_cell_measurement_theta_max 23.7120
_cell_measurement_theta_min 3.6700
_cell_volume 216.65(3)
_computing_cell_refinement 'CrysAlisPro 1.171.40.67a (Rigaku OD, 2019)'
_computing_data_collection 'CrysAlisPro 1.171.40.67a (Rigaku OD, 2019)'
_computing_data_reduction 'CrysAlisPro 1.171.40.67a (Rigaku OD, 2019)'
_computing_molecular_graphics 'Olex2 1.5 (Dolomanov et al., 2009)'
_computing_publication_material 'Olex2 1.5 (Dolomanov et al., 2009)'
_computing_structure_refinement 'olex2.refine 1.5 (Bourhis et al., 2015)'
_computing_structure_solution 'ShelXS (Sheldrick, 2008)'
_diffrn_ambient_temperature 293(2)
_diffrn_detector 'CCD plate'
_diffrn_detector_area_resol_mean 16.0128
_diffrn_detector_type Eos
_diffrn_measured_fraction_theta_full 0.9426
_diffrn_measured_fraction_theta_max 0.8782
_diffrn_measurement_details
;
List of Runs (angles in degrees, time in seconds):

  # Type    Start    End  Width  t~exp~   \w     \q     \k     \f   Frames
--------------------------------------------------------------------------
  1  \w    -37.00  59.00   1.00   35.00    --  -25.00 -19.00-180.00   96
  2  \w    -63.00  26.00   1.00   35.00    --  -25.00  67.00 -23.00   89
  3  \w    -52.00 -21.00   1.00   35.00    --  -25.00 -38.00  30.00   31
  4  \w    -62.00  37.00   1.00   35.00    --  -25.00  39.00 167.00   99
  5  \w      8.00  51.00   1.00   35.00    --  -25.00-135.00-123.00   43
  6  \w    -37.00  29.00   1.00   35.00    --  -25.00 -39.00-167.00   66
  7  \w    -21.00  20.00   1.00   35.00    --  -25.00 -81.00-151.00   41
  8  \w      8.00  51.00   1.00   35.00    --  -25.00-135.00  57.00   43
  9  \w    -41.00  55.00   1.00   35.00    --  -25.00 -26.00   8.00   96
 10  \w     21.00 101.00   1.00   35.00    --   25.16-135.00-123.00   80
 11  \w    -34.00  57.00   1.00   35.00    --   25.16 -26.00-171.00   91
 12  \w     -8.00  79.00   1.00   35.00    --   25.16 -97.00  35.00   87
 13  \w    -20.00  21.00   1.00   35.00    --   25.16  81.00 151.00   41
 14  \w   -115.00 -87.00   1.00   35.00    --  -25.00-160.00  90.00   28
 15  \w    -73.00 -40.00   1.00   35.00    --  -25.00  38.00-120.00   33
 16  \w    -73.00 -40.00   1.00   35.00    --  -25.00  38.00  60.00   33
 17  \w    -14.00  29.00   1.00   35.00    --  -25.00 -97.00  35.00   43
 18  \w     -5.00   7.00   1.00   35.00    --  -25.00-114.00-135.00   12
;
_diffrn_measurement_device 'four-circle diffractometer'
_diffrn_measurement_device_type 'SuperNova, Single source at offset/far, Eos'
_diffrn_measurement_method '\w scans'
_diffrn_orient_matrix_type 'CrysAlisPro convention (1999,Acta A55,543-557)'
_diffrn_orient_matrix_UB_11 0.0592310000
_diffrn_orient_matrix_UB_12 0.0662281000
_diffrn_orient_matrix_UB_13 -0.0193139000
_diffrn_orient_matrix_UB_21 -0.0437671000
_diffrn_orient_matrix_UB_22 0.0184545000
_diffrn_orient_matrix_UB_23 -0.0838208000
_diffrn_orient_matrix_UB_31 -0.0527781000
_diffrn_orient_matrix_UB_32 0.0590096000
_diffrn_orient_matrix_UB_33 0.0478433000
_diffrn_radiation_monochromator mirror
_diffrn_radiation_probe x-ray
_diffrn_radiation_type 'Ag K\a'
_diffrn_radiation_wavelength 0.56087
_diffrn_reflns_av_R_equivalents 0.0574
_diffrn_reflns_av_unetI/netI 0.0240
_diffrn_reflns_Laue_measured_fraction_full 0.9426
_diffrn_reflns_Laue_measured_fraction_max 0.8782
_diffrn_reflns_limit_h_max 9
_diffrn_reflns_limit_h_min -9
_diffrn_reflns_limit_k_max 8
_diffrn_reflns_limit_k_min -8
_diffrn_reflns_limit_l_max 8
_diffrn_reflns_limit_l_min -9
_diffrn_reflns_number 3861
_diffrn_reflns_point_group_measured_fraction_full 0.9426
_diffrn_reflns_point_group_measured_fraction_max 0.8782
_diffrn_reflns_theta_full 19.6651
_diffrn_reflns_theta_max 26.75
_diffrn_reflns_theta_min 3.68
_diffrn_source 'micro-focus sealed X-ray tube'
_diffrn_source_type 'SuperNova (Ag) X-ray Source'
_exptl_absorpt_coefficient_mu 0.090
_exptl_absorpt_correction_type none
_exptl_crystal_colour colourless
_exptl_crystal_density_diffrn 1.381
_exptl_crystal_description disc
_exptl_crystal_F_000 100.058
_exptl_crystal_size_max 0.3
_exptl_crystal_size_mid 0.2
_exptl_crystal_size_min 0.2
_refine_diff_density_max 0.2649
_refine_diff_density_min -0.2772
_refine_diff_density_rms 0.0698
_refine_ls_d_res_high 0.6231
_refine_ls_d_res_low 4.3655
_refine_ls_goodness_of_fit_ref 1.1553
_refine_ls_hydrogen_treatment refall
_refine_ls_matrix_type full
_refine_ls_number_constraints 0
_refine_ls_number_parameters 22
_refine_ls_number_reflns 238
_refine_ls_number_restraints 0
_refine_ls_restrained_S_all 1.1553
_refine_ls_R_factor_all 0.0452
_refine_ls_R_factor_gt 0.0306
_refine_ls_shift/su_max -0.0007
_refine_ls_shift/su_mean 0.0001
_refine_ls_structure_factor_coef Fsqd
_refine_ls_weighting_details 'w=1/[\s^2^(Fo^2^)+(0.0262P)^2^+0.0138P] where P=(Fo^2^+2Fc^2^)/3'
_refine_ls_weighting_scheme calc
_refine_ls_wR_factor_gt 0.0624
_refine_ls_wR_factor_ref 0.0751
_reflns_Friedel_coverage 0.0
_reflns_limit_h_max 9
_reflns_limit_h_min 0
_reflns_limit_k_max 6
_reflns_limit_k_min 0
_reflns_limit_l_max 9
_reflns_limit_l_min 0
_reflns_number_gt 175
_reflns_number_total 238
_reflns_threshold_expression I>=2u(I)
_cod_data_source_file lt5051.cif
_cod_data_source_block H2O_D2O_home_IAM
_cod_original_sg_symbol_H-M 'P 42/n m c'
_cod_database_code 1567354
_chemical_oxdiff_formula H2O
_olex2_refinement_description
;
1. Others
 Fixed Sof: H1a(0.5) H2(0.25) H1b(0.25) H1c(0.25)
;
_olex2_submission_special_instructions 'No special instructions were received'
_oxdiff_exptl_absorpt_empirical_details
;
Empirical correction (ABSPACK) includes:
;
_oxdiff_exptl_absorpt_empirical_full_max 1.150
_oxdiff_exptl_absorpt_empirical_full_min 0.858

loop_
_space_group_symop_id
_space_group_symop_operation_xyz
1 x,y,z
2 -y+1/2,x,z+1/2
3 y,-x+1/2,z+1/2
4 x+1/2,-y,-z
5 -x,y+1/2,-z
6 -x+1/2,-y+1/2,z
7 y+1/2,x+1/2,-z+1/2
8 -y,-x,-z+1/2
9 -x,-y,-z
10 y-1/2,-x,-z-1/2
11 -y,x-1/2,-z-1/2
12 -x-1/2,y,z
13 x,-y-1/2,z
14 x-1/2,y-1/2,-z
15 -y-1/2,-x-1/2,z-1/2
16 y,x,z-1/2

loop_
_atom_site_label
_atom_site_type_symbol
_atom_site_fract_x
_atom_site_fract_y
_atom_site_fract_z
_atom_site_U_iso_or_equiv
_atom_site_adp_type
_atom_site_occupancy
_atom_site_site_symmetry_order
_atom_site_refinement_flags_posn
_atom_site_refinement_flags_adp
_atom_site_refinement_flags_occupancy
O1 O 0.52972(15) 0.75 0.12897(15) 0.0375(4) Uani 1.000000 2 S T P
O2 O 0.25 0.75 -0.25 0.0398(5) Uani 1.000000 8 S T P
H1a H 0.477(3) 0.851(4) 0.196(4) 0.046(6) Uiso 0.500000 1 . . .
H2 H 0.159(6) 0.75 -0.172(5) 0.048(9) Uiso 0.500000 2 S T P
H1b H 0.650(5) 0.75 0.129(4) 0.041(8) Uiso 0.500000 2 S T P
H1c H 0.480(4) 0.75 0.011(6) 0.038(8) Uiso 0.500000 2 S T P

loop_
_atom_site_aniso_label
_atom_site_aniso_U_11
_atom_site_aniso_U_22
_atom_site_aniso_U_33
_atom_site_aniso_U_12
_atom_site_aniso_U_13
_atom_site_aniso_U_23
O1 0.0300(6) 0.0426(6) 0.0399(5) -0.000000 0.0007(3) 0.000000
O2 0.0432(7) 0.0432(7) 0.0329(8) -0.000000 -0.000000 0.000000

loop_
_atom_type_symbol
_atom_type_scat_dispersion_real
_atom_type_scat_dispersion_imag
_atom_type_scat_Cromer_Mann_a1
_atom_type_scat_Cromer_Mann_a2
_atom_type_scat_Cromer_Mann_a3
_atom_type_scat_Cromer_Mann_a4
_atom_type_scat_Cromer_Mann_b1
_atom_type_scat_Cromer_Mann_b2
_atom_type_scat_Cromer_Mann_b3
_atom_type_scat_Cromer_Mann_b4
_atom_type_scat_Cromer_Mann_c
_atom_type_scat_source
_atom_type_scat_dispersion_source
H 0.00000 0.00000 0.49300 0.32291 0.14019 0.04081 10.51090 26.12570 3.14236 57.79970 0.00304 'International Tables Volume C Table 6.1.1.4 (pp. 500-502)' custom
O 0.00580 0.00360 3.04850 2.28680 1.54630 0.86700 13.27710 5.70110 0.32390 32.90890 0.25080 'International Tables Volume C Table 6.1.1.4 (pp. 500-502)' custom

loop_
_geom_angle_atom_site_label_1
_geom_angle_atom_site_label_2
_geom_angle_atom_site_label_3
_geom_angle
_geom_angle_site_symmetry_1
_geom_angle_site_symmetry_3
_geom_angle_publ_flag
H1a O1 H1a 102(3) . 13_575 ?
H1b O1 H1a 113.9(15) . 13_575 ?
H1b O1 H1a 113.9(15) . . ?
H1c O1 H1a 105.7(19) . 13_575 ?
H1c O1 H1a 105.7(19) . . ?
H1c O1 H1b 114(3) . . ?
H2 O2 H2 112(3) 6_565 7_454 ?
H2 O2 H2 112(3) 8_664 6_565 ?
H2 O2 H2 112(3) 8_664 . ?
H2 O2 H2 104(5) 6_565 . ?
H2 O2 H2 104(5) 8_664 7_454 ?
H2 O2 H2 112(3) . 7_454 ?
H2 H2 O2 38(2) 6_565 7_454 ?

loop_
_geom_bond_atom_site_label_1
_geom_bond_atom_site_label_2
_geom_bond_distance
_geom_bond_site_symmetry_2
_geom_bond_publ_flag
O1 H1a 0.80(2) 13_575 ?
O1 H1a 0.80(2) . ?
O1 H1b 0.74(3) . ?
O1 H1c 0.73(3) . ?
O2 H2 0.71(3) 6_565 ?
O2 H2 0.71(3) 8_664 ?
O2 H2 0.71(3) . ?
O2 H2 0.71(3) 7_454 ?
H2 H2 1.12(7) 6_565 ?
